data_4317759
loop_
_publ_author_name
'Isabel Romero'
'Lionel Dubois'
'Marie-No\"elle Collomb'
'Alain Deronzier'
'Jean-Marc Latour'
'Jacques P\'ecaut'

_publ_section_title
;
 A Dinuclear Manganese(II) Complex with the {Mn2(\m-O2CCH3)3}+ Core:
 Synthesis, Structure, Characterization, Electroinduced Transformation,
 and Catalase-like Activity
;
_journal_name_full 'Inorganic Chemistry'
_journal_page_first 1795
_journal_page_last 1806
_journal_paper_doi 10.1021/ic010721e
_journal_volume 41
_journal_year 2002
_chemical_formula_sum 'C28 H44 F12 Mn N6 P2'
_chemical_formula_weight 809.57
_chemical_name_systematic '[Mn(bpea)2](PF6)2'
_space_group_IT_number 14
_symmetry_cell_setting monoclinic
_symmetry_space_group_name_Hall '-P 2yn'
_symmetry_space_group_name_H-M 'P 1 21/n 1'
_atom_sites_solution_hydrogens geom
_atom_sites_solution_primary direct
_atom_sites_solution_secondary difmap
_audit_creation_method SHELXL-97
_cell_angle_alpha 90.00
_cell_angle_beta 100.5780(10)
_cell_angle_gamma 90.00
_cell_formula_units_Z 4
_cell_length_a 11.9288(7)
_cell_length_b 22.5424(13)
_cell_length_c 13.0773(7)
_cell_measurement_temperature 298(2)
_cell_volume 3456.8(3)
_computing_cell_refinement 'Bruker SMART'
_computing_data_collection 'Bruker SMART'
_computing_data_reduction 'Bruker SHELXTL'
_computing_molecular_graphics 'Bruker SHELXTL'
_computing_publication_material 'Bruker SHELXTL'
_computing_structure_refinement 'SHELXL-97 (Sheldrick, 1997)'
_computing_structure_solution 'SHELXS-97 (Sheldrick, 1990)'
_diffrn_ambient_temperature 298(2)
_diffrn_measured_fraction_theta_full 0.909
_diffrn_measured_fraction_theta_max 0.909
_diffrn_measurement_device_type 'CCD area detector'
_diffrn_measurement_method 'phi and omega scans'
_diffrn_radiation_monochromator graphite
_diffrn_radiation_source 'fine-focus sealed tube'
_diffrn_radiation_type MoK\a
_diffrn_radiation_wavelength 0.71073
_diffrn_reflns_av_R_equivalents 0.0470
_diffrn_reflns_av_sigmaI/netI 0.0900
_diffrn_reflns_limit_h_max 15
_diffrn_reflns_limit_h_min -14
_diffrn_reflns_limit_k_max 30
_diffrn_reflns_limit_k_min -30
_diffrn_reflns_limit_l_max 17
_diffrn_reflns_limit_l_min -13
_diffrn_reflns_number 22329
_diffrn_reflns_theta_full 29.05
_diffrn_reflns_theta_max 29.05
_diffrn_reflns_theta_min 1.82
_exptl_absorpt_coefficient_mu 0.570
_exptl_absorpt_correction_type none
_exptl_crystal_colour white
_exptl_crystal_density_diffrn 1.556
_exptl_crystal_density_method 'not measured'
_exptl_crystal_description plate
_exptl_crystal_F_000 1668
_exptl_crystal_size_max 0.1
_exptl_crystal_size_mid 0.4
_exptl_crystal_size_min 0.5
_refine_diff_density_max 0.377
_refine_diff_density_min -0.294
_refine_diff_density_rms 0.051
_refine_ls_extinction_method none
_refine_ls_goodness_of_fit_ref 0.859
_refine_ls_hydrogen_treatment mixed
_refine_ls_matrix_type full
_refine_ls_number_parameters 563
_refine_ls_number_reflns 8395
_refine_ls_number_restraints 0
_refine_ls_restrained_S_all 0.859
_refine_ls_R_factor_all 0.1222
_refine_ls_R_factor_gt 0.0461
_refine_ls_shift/su_max 0.052
_refine_ls_shift/su_mean 0.004
_refine_ls_structure_factor_coef Fsqd
_refine_ls_weighting_details 'calc w=1/[\s^2^(Fo^2^)+(0.0644P)^2^+0.0000P] where P=(Fo^2^+2Fc^2^)/3'
_refine_ls_weighting_scheme calc
_refine_ls_wR_factor_gt 0.1101
_refine_ls_wR_factor_ref 0.1255
_reflns_number_gt 3675
_reflns_number_total 8395
_reflns_threshold_expression >2sigma(I)
_cod_data_source_file ic010721e_1.cif
_cod_data_source_block struc1
_cod_depositor_comments
;
The following automatic conversions were performed:

'_symmetry_cell_setting' value 'Monoclinic' changed to 'monoclinic'
according to the built-in table from CIF Core dictionary named
'cif_core.dic' version 2.4.1 from 2010-06-29.

Automatic conversion script
Id: cif_fix_values 1646 2011-03-28 12:23:43Z adriana 
;
_cod_database_code 4317759

loop_
_symmetry_equiv_pos_as_xyz
'x, y, z'
'-x+1/2, y+1/2, -z+1/2'
'-x, -y, -z'
'x-1/2, -y-1/2, z-1/2'

loop_
_atom_site_label
_atom_site_type_symbol
_atom_site_fract_x
_atom_site_fract_y
_atom_site_fract_z
_atom_site_U_iso_or_equiv
_atom_site_adp_type
_atom_site_occupancy
_atom_site_symmetry_multiplicity
_atom_site_calc_flag
_atom_site_refinement_flags
_atom_site_disorder_assembly
_atom_site_disorder_group
Mn Mn 0.93526(3) 0.342680(16) 0.85171(3) 0.04655(14) Uani 1 1 d . A .
N1 N 0.75722(16) 0.34648(9) 0.73968(15) 0.0487(5) Uani 1 1 d . A .
N2 N 0.93688(18) 0.42273(10) 0.74541(17) 0.0566(6) Uani 1 1 d . . .
N3 N 0.81013(17) 0.36341(10) 0.95418(16) 0.0530(6) Uani 1 1 d . . .
C1 C 0.7780(2) 0.37170(13) 0.6408(2) 0.0621(8) Uani 1 1 d . . .
H1A H 0.7061 0.3840 0.5989 0.075 Uiso 1 1 calc R . .
H1B H 0.8110 0.3415 0.6025 0.075 Uiso 1 1 calc R . .
C2 C 0.8569(2) 0.42379(13) 0.6593(2) 0.0584(7) Uani 1 1 d . . .
C3 C 0.8492(3) 0.46926(16) 0.5878(3) 0.0822(10) Uani 1 1 d . . .
H3A H 0.7927 0.4687 0.5284 0.099 Uiso 1 1 calc R . .
C4 C 0.9252(3) 0.51509(17) 0.6049(3) 0.0961(11) Uani 1 1 d . . .
H4A H 0.9205 0.5462 0.5577 0.115 Uiso 1 1 calc R . .
C5 C 1.0087(3) 0.51474(15) 0.6925(3) 0.0884(10) Uani 1 1 d . . .
H5A H 1.0619 0.5452 0.7053 0.106 Uiso 1 1 calc R . .
C6 C 1.0115(3) 0.46822(14) 0.7604(3) 0.0731(9) Uani 1 1 d . . .
H6A H 1.0678 0.4680 0.8200 0.088 Uiso 1 1 calc R . .
C7 C 0.6906(2) 0.38914(13) 0.78941(19) 0.0619(8) Uani 1 1 d . . .
H7A H 0.6103 0.3841 0.7604 0.074 Uiso 1 1 calc R . .
H7B H 0.7121 0.4291 0.7732 0.074 Uiso 1 1 calc R . .
C8 C 0.7077(2) 0.38224(12) 0.90580(19) 0.0504(7) Uani 1 1 d . . .
C9 C 0.6234(2) 0.39816(15) 0.9594(3) 0.0799(10) Uani 1 1 d . . .
H9A H 0.5526 0.4107 0.9239 0.096 Uiso 1 1 calc R . .
C10 C 0.6452(3) 0.39533(18) 1.0649(3) 0.0964(12) Uani 1 1 d . . .
H10A H 0.5903 0.4076 1.1025 0.116 Uiso 1 1 calc R . .
C11 C 0.7479(3) 0.37447(16) 1.1156(2) 0.0818(10) Uani 1 1 d . . .
H11A H 0.7633 0.3709 1.1877 0.098 Uiso 1 1 calc R . .
C12 C 0.8268(2) 0.35913(13) 1.0578(2) 0.0662(8) Uani 1 1 d . . .
H12A H 0.8967 0.3448 1.0923 0.079 Uiso 1 1 calc R . .
C13 C 0.6982(3) 0.28825(17) 0.7219(3) 0.0776(9) Uani 1 1 d . . .
H13A H 0.6846 0.2745 0.7885 0.093 Uiso 1 1 d . . .
C14A C 0.5902(4) 0.2839(2) 0.6464(3) 0.0794(19) Uani 0.669(7) 1 d P A -1
H14A H 0.5628 0.2438 0.6443 0.119 Uiso 0.669(7) 1 calc PR A -1
H14B H 0.6029 0.2951 0.5787 0.119 Uiso 0.669(7) 1 calc PR A -1
H14C H 0.5346 0.3098 0.6672 0.119 Uiso 0.669(7) 1 calc PR A -1
C14B C 0.7306(12) 0.2465(6) 0.6771(9) 0.115(6) Uani 0.331(7) 1 d P A -2
H14D H 0.8070 0.2362 0.7097 0.173 Uiso 0.331(7) 1 calc PR A -2
H14E H 0.7295 0.2568 0.6057 0.173 Uiso 0.331(7) 1 calc PR A -2
H14F H 0.6812 0.2132 0.6804 0.173 Uiso 0.331(7) 1 calc PR A -2
N21 N 1.09591(17) 0.30191(9) 0.80420(16) 0.0498(5) Uani 1 1 d . . .
N22 N 1.08502(18) 0.37983(10) 0.96805(17) 0.0588(6) Uani 1 1 d . . .
N23 N 0.92874(19) 0.24442(10) 0.8853(2) 0.0666(7) Uani 1 1 d . . .
C21A C 1.1824(3) 0.2994(2) 0.9001(3) 0.0528(13) Uani 0.678(5) 1 d P B -1
H21A H 1.2566 0.2911 0.8832 0.063 Uiso 0.678(5) 1 calc PR B -1
H21B H 1.1639 0.2679 0.9447 0.063 Uiso 0.678(5) 1 calc PR B -1
C21B C 1.1883(7) 0.3441(5) 0.8356(8) 0.073(3) Uani 0.322(5) 1 d P B -2
H21C H 1.1763 0.3797 0.7933 0.088 Uiso 0.322(5) 1 calc PR B -2
H21D H 1.2610 0.3267 0.8287 0.088 Uiso 0.322(5) 1 calc PR B -2
C22 C 1.1853(3) 0.35923(16) 0.9572(3) 0.0826(10) Uani 1 1 d . B .
C23 C 1.2869(3) 0.3815(2) 1.0139(3) 0.1121(14) Uani 1 1 d . . .
H23A H 1.3565 0.3671 1.0023 0.135 Uiso 1 1 calc R B .
C24 C 1.2837(4) 0.4237(2) 1.0849(3) 0.1239(16) Uani 1 1 d . B .
H24A H 1.3505 0.4383 1.1250 0.149 Uiso 1 1 calc R . .
C25 C 1.1809(4) 0.4445(2) 1.0971(4) 0.155(2) Uani 1 1 d . . .
H25A H 1.1758 0.4746 1.1446 0.186 Uiso 1 1 calc R B .
C26 C 1.0850(3) 0.42107(17) 1.0391(3) 0.1033(13) Uani 1 1 d . B .
H26A H 1.0149 0.4351 1.0505 0.124 Uiso 1 1 calc R . .
C27A C 1.0656(3) 0.24159(17) 0.7649(3) 0.0558(13) Uani 0.678(5) 1 d P B -1
H27A H 1.1338 0.2195 0.7589 0.067 Uiso 0.678(5) 1 calc PR B -1
H27B H 1.0169 0.2435 0.6968 0.067 Uiso 0.678(5) 1 calc PR B -1
C27B C 1.1271(8) 0.2470(5) 0.8750(7) 0.069(4) Uani 0.322(5) 1 d P B -2
H27C H 1.1449 0.2576 0.9481 0.083 Uiso 0.322(5) 1 calc PR B -2
H27D H 1.1897 0.2246 0.8562 0.083 Uiso 0.322(5) 1 calc PR B -2
C28 C 1.0015(3) 0.21077(14) 0.8442(3) 0.1026(13) Uani 1 1 d . B .
C29 C 1.0070(4) 0.15035(15) 0.8559(4) 0.1196(16) Uani 1 1 d . . .
H29A H 1.0621 0.1288 0.8299 0.144 Uiso 1 1 calc R B .
C30 C 0.9325(4) 0.12206(16) 0.9054(3) 0.1050(12) Uani 1 1 d . B .
H30A H 0.9344 0.0810 0.9129 0.126 Uiso 1 1 calc R . .
C31 C 0.8544(3) 0.15547(17) 0.9441(3) 0.0925(11) Uani 1 1 d . . .
H31A H 0.8010 0.1373 0.9774 0.111 Uiso 1 1 calc R B .
C32 C 0.8550(3) 0.21603(14) 0.9334(2) 0.0720(8) Uani 1 1 d . B .
H32A H 0.8019 0.2382 0.9609 0.086 Uiso 1 1 calc R . .
C33A C 1.1411(4) 0.3368(2) 0.7226(3) 0.0590(14) Uani 0.678(5) 1 d P B -1
H33A H 1.1657 0.3753 0.7515 0.071 Uiso 0.678(5) 1 calc PR B -1
H33B H 1.0789 0.3435 0.6647 0.071 Uiso 0.678(5) 1 calc PR B -1
C34A C 1.2408(6) 0.3085(3) 0.6801(6) 0.094(2) Uani 0.678(5) 1 d P B -1
H34A H 1.2623 0.3339 0.6280 0.141 Uiso 0.678(5) 1 calc PR B -1
H34B H 1.2176 0.2706 0.6499 0.141 Uiso 0.678(5) 1 calc PR B -1
H34C H 1.3046 0.3033 0.7358 0.141 Uiso 0.678(5) 1 calc PR B -1
C33B C 1.0741(9) 0.2876(7) 0.6955(8) 0.090(5) Uani 0.322(5) 1 d P B -2
H33C H 1.0382 0.3215 0.6572 0.108 Uiso 0.322(5) 1 calc PR B -2
H33D H 1.0202 0.2550 0.6841 0.108 Uiso 0.322(5) 1 calc PR B -2
C34B C 1.1781(19) 0.2706(14) 0.6508(18) 0.232(16) Uani 0.322(5) 1 d P B -2
H34D H 1.1553 0.2610 0.5785 0.348 Uiso 0.322(5) 1 calc PR B -2
H34E H 1.2143 0.2368 0.6875 0.348 Uiso 0.322(5) 1 calc PR B -2
H34F H 1.2306 0.3033 0.6581 0.348 Uiso 0.322(5) 1 calc PR B -2
P1 P 0.96887(8) 0.30193(5) 0.40137(8) 0.0885(3) Uani 1 1 d . . .
F1 F 1.0106(3) 0.33349(13) 0.3080(2) 0.1608(11) Uani 1 1 d . . .
F2 F 0.9242(2) 0.27037(11) 0.4955(2) 0.1365(9) Uani 1 1 d . . .
F3A F 0.9833(12) 0.3569(5) 0.4722(9) 0.120(4) Uani 0.554(18) 1 d P . .
F3B F 1.0323(17) 0.3506(7) 0.4711(9) 0.132(6) Uani 0.446(18) 1 d P . .
F4A F 1.0937(6) 0.2845(6) 0.4552(10) 0.172(4) Uani 0.554(18) 1 d P . .
F4B F 1.0736(13) 0.2597(6) 0.4109(12) 0.147(5) Uani 0.446(18) 1 d P . .
F5A F 0.9561(8) 0.2375(3) 0.3540(9) 0.113(3) Uani 0.554(18) 1 d P . .
F5B F 0.9020(15) 0.2637(9) 0.2985(11) 0.172(6) Uani 0.446(18) 1 d P . .
F6A F 0.8444(6) 0.3118(4) 0.3658(7) 0.108(3) Uani 0.554(18) 1 d P . .
F6B F 0.8604(14) 0.3475(10) 0.3658(10) 0.165(6) Uani 0.446(18) 1 d P . .
P2 P 1.37177(7) 0.47906(4) 0.70103(8) 0.0765(3) Uani 1 1 d . . .
F11 F 1.26196(16) 0.45211(9) 0.63166(16) 0.1107(7) Uani 1 1 d . . .
F12 F 1.4800(2) 0.50669(11) 0.7705(2) 0.1535(11) Uani 1 1 d . . .
F13A F 1.2964(6) 0.4782(4) 0.7945(6) 0.119(2) Uani 0.671(14) 1 d P . .
F13B F 1.3264(15) 0.5355(8) 0.7221(15) 0.189(9) Uani 0.329(14) 1 d P . .
F14A F 1.3202(5) 0.5435(2) 0.6773(7) 0.118(3) Uani 0.671(14) 1 d P . .
F14B F 1.3985(9) 0.5116(8) 0.5866(9) 0.122(5) Uani 0.329(14) 1 d P . .
F15A F 1.4356(9) 0.4774(5) 0.6181(8) 0.190(4) Uani 0.671(14) 1 d P . .
F15B F 1.4381(11) 0.4241(7) 0.6631(16) 0.125(7) Uani 0.329(14) 1 d P . .
F16A F 1.4115(4) 0.4148(2) 0.7420(9) 0.119(3) Uani 0.671(14) 1 d P . .
F16B F 1.364(2) 0.4567(8) 0.7986(9) 0.152(7) Uani 0.329(14) 1 d P . .

loop_
_atom_site_aniso_label
_atom_site_aniso_U_11
_atom_site_aniso_U_22
_atom_site_aniso_U_33
_atom_site_aniso_U_23
_atom_site_aniso_U_13
_atom_site_aniso_U_12
Mn 0.0357(2) 0.0518(2) 0.0516(3) 0.00163(19) 0.00653(16) 0.00713(18)
N1 0.0409(12) 0.0644(14) 0.0399(12) 0.0001(11) 0.0048(9) -0.0009(11)
N2 0.0437(13) 0.0584(15) 0.0666(15) 0.0104(12) 0.0070(11) 0.0024(11)
N3 0.0442(13) 0.0680(15) 0.0452(14) -0.0032(11) 0.0042(10) 0.0100(11)
C1 0.0579(18) 0.080(2) 0.0468(17) 0.0034(15) 0.0054(13) 0.0014(16)
C2 0.0556(18) 0.0687(19) 0.0529(18) 0.0093(15) 0.0154(14) 0.0078(15)
C3 0.083(2) 0.089(2) 0.071(2) 0.0269(19) 0.0063(18) 0.004(2)
C4 0.103(3) 0.088(3) 0.101(3) 0.035(2) 0.027(2) 0.001(2)
C5 0.079(2) 0.064(2) 0.124(3) 0.019(2) 0.023(2) -0.0083(18)
C6 0.0548(19) 0.070(2) 0.093(2) 0.0132(19) 0.0085(16) -0.0015(16)
C7 0.0433(16) 0.084(2) 0.0562(18) 0.0035(15) 0.0041(13) 0.0158(15)
C8 0.0411(15) 0.0659(18) 0.0445(16) -0.0084(13) 0.0088(12) 0.0049(13)
C9 0.0479(18) 0.125(3) 0.068(2) -0.006(2) 0.0145(16) 0.0161(18)
C10 0.068(2) 0.153(4) 0.074(3) -0.018(2) 0.0312(19) 0.016(2)
C11 0.085(3) 0.116(3) 0.0471(18) -0.0109(18) 0.0199(18) -0.007(2)
C12 0.0599(19) 0.087(2) 0.0484(18) -0.0041(15) 0.0020(14) 0.0098(15)
C13 0.082(2) 0.086(3) 0.061(2) -0.0044(19) 0.0031(18) -0.034(2)
C14A 0.063(3) 0.105(4) 0.065(3) -0.002(3) -0.001(2) -0.031(3)
C14B 0.184(15) 0.099(10) 0.069(8) -0.016(7) 0.039(8) -0.032(9)
N21 0.0442(13) 0.0614(15) 0.0445(13) 0.0048(11) 0.0101(10) 0.0069(11)
N22 0.0438(14) 0.0710(16) 0.0589(15) -0.0109(13) 0.0027(11) 0.0036(12)
N23 0.0532(15) 0.0585(15) 0.0939(18) 0.0102(13) 0.0292(14) 0.0064(12)
C21A 0.042(2) 0.067(3) 0.051(3) 0.004(2) 0.0100(19) 0.016(2)
C21B 0.041(5) 0.109(9) 0.075(8) 0.005(6) 0.026(5) -0.002(5)
C22 0.0465(19) 0.114(3) 0.082(2) -0.030(2) -0.0033(16) 0.0121(18)
C23 0.044(2) 0.152(4) 0.131(3) -0.042(3) -0.006(2) 0.002(2)
C24 0.071(3) 0.155(4) 0.135(4) -0.066(3) -0.008(2) -0.024(3)
C25 0.075(3) 0.183(5) 0.204(5) -0.134(4) 0.018(3) -0.027(3)
C26 0.064(2) 0.121(3) 0.125(3) -0.063(3) 0.018(2) -0.011(2)
C27A 0.061(3) 0.057(3) 0.052(3) -0.005(2) 0.018(2) 0.011(2)
C27B 0.066(7) 0.089(8) 0.054(6) 0.013(5) 0.015(5) 0.036(6)
C28 0.090(3) 0.053(2) 0.182(4) 0.015(2) 0.071(3) 0.0128(19)
C29 0.128(4) 0.057(2) 0.194(5) 0.017(3) 0.083(3) 0.019(2)
C30 0.134(4) 0.057(2) 0.131(3) 0.014(2) 0.042(3) 0.006(2)
C31 0.107(3) 0.082(3) 0.095(3) 0.018(2) 0.036(2) -0.015(2)
C32 0.071(2) 0.069(2) 0.080(2) 0.0155(17) 0.0260(17) 0.0063(16)
C33A 0.058(3) 0.067(3) 0.057(3) 0.008(2) 0.025(2) 0.011(2)
C34A 0.095(6) 0.112(5) 0.091(5) 0.027(4) 0.058(4) 0.027(4)
C33B 0.072(8) 0.144(13) 0.055(7) 0.003(7) 0.017(5) 0.032(8)
C34B 0.17(2) 0.40(5) 0.131(16) 0.07(2) 0.048(17) 0.20(3)
P1 0.0615(6) 0.0969(8) 0.1093(8) -0.0228(6) 0.0216(5) -0.0183(5)
F1 0.180(3) 0.193(3) 0.121(2) -0.0109(19) 0.059(2) -0.053(2)
F2 0.132(2) 0.1249(18) 0.168(2) 0.0065(16) 0.0677(18) -0.0227(15)
F3A 0.151(9) 0.089(4) 0.129(6) -0.051(4) 0.047(6) -0.056(4)
F3B 0.157(12) 0.138(9) 0.084(6) 0.025(6) -0.023(6) -0.077(8)
F4A 0.052(3) 0.188(9) 0.272(10) -0.090(7) 0.015(4) 0.010(4)
F4B 0.163(10) 0.107(7) 0.196(10) -0.004(6) 0.098(9) 0.047(6)
F5A 0.110(5) 0.092(4) 0.135(7) -0.042(4) 0.019(4) -0.015(3)
F5B 0.176(10) 0.198(12) 0.137(8) -0.058(8) 0.014(7) -0.070(9)
F6A 0.069(3) 0.102(5) 0.145(5) 0.016(5) -0.007(3) 0.007(4)
F6B 0.138(9) 0.188(13) 0.153(7) 0.013(9) -0.017(6) 0.088(9)
P2 0.0636(6) 0.0705(6) 0.0895(7) -0.0031(5) -0.0015(5) 0.0015(5)
F11 0.0878(14) 0.1011(15) 0.1260(17) 0.0090(12) -0.0252(12) -0.0091(11)
F12 0.0946(17) 0.1261(19) 0.208(3) -0.0245(19) -0.0560(17) -0.0242(15)
F13A 0.099(4) 0.143(5) 0.126(4) -0.004(3) 0.053(3) -0.015(3)
F13B 0.265(16) 0.171(13) 0.121(12) -0.035(9) 0.014(9) 0.137(12)
F14A 0.119(4) 0.061(2) 0.156(6) 0.038(3) -0.018(3) -0.010(2)
F14B 0.084(6) 0.173(11) 0.095(6) 0.032(6) -0.019(5) -0.058(6)
F15A 0.239(8) 0.200(9) 0.172(7) -0.036(6) 0.143(6) -0.055(7)
F15B 0.087(7) 0.099(8) 0.162(13) -0.062(9) -0.047(8) 0.057(6)
F16A 0.078(3) 0.084(3) 0.178(8) 0.014(4) -0.022(3) 0.017(2)
F16B 0.185(17) 0.194(15) 0.065(6) 0.051(7) -0.007(8) -0.024(13)

loop_
_atom_type_symbol
_atom_type_description
_atom_type_scat_dispersion_real
_atom_type_scat_dispersion_imag
_atom_type_scat_source
C C 0.0033 0.0016 'International Tables Vol C Tables 4.2.6.8 and 6.1.1.4'
H H 0.0000 0.0000 'International Tables Vol C Tables 4.2.6.8 and 6.1.1.4'
N N 0.0061 0.0033 'International Tables Vol C Tables 4.2.6.8 and 6.1.1.4'
F F 0.0171 0.0103 'International Tables Vol C Tables 4.2.6.8 and 6.1.1.4'
P P 0.1023 0.0942 'International Tables Vol C Tables 4.2.6.8 and 6.1.1.4'
Mn Mn 0.3368 0.7283 'International Tables Vol C Tables 4.2.6.8 and 6.1.1.4'

loop_
_geom_angle_atom_site_label_1
_geom_angle_atom_site_label_2
_geom_angle_atom_site_label_3
_geom_angle
_geom_angle_site_symmetry_1
_geom_angle_site_symmetry_3
_geom_angle_publ_flag
N3 Mn N23 92.17(8) . . ?
N3 Mn N2 106.38(8) . . ?
N23 Mn N2 153.85(9) . . ?
N3 Mn N22 92.91(8) . . ?
N23 Mn N22 106.29(9) . . ?
N2 Mn N22 91.31(8) . . ?
N3 Mn N21 157.54(7) . . ?
N23 Mn N21 73.89(8) . . ?
N2 Mn N21 92.90(7) . . ?
N22 Mn N21 74.87(8) . . ?
N3 Mn N1 74.87(7) . . ?
N23 Mn N1 95.59(8) . . ?
N2 Mn N1 72.47(7) . . ?
N22 Mn N1 155.42(8) . . ?
N21 Mn N1 123.10(7) . . ?
C7 N1 C1 109.1(2) . . ?
C7 N1 C13 111.5(2) . . ?
C1 N1 C13 110.7(2) . . ?
C7 N1 Mn 104.34(14) . . ?
C1 N1 Mn 106.41(15) . . ?
C13 N1 Mn 114.38(17) . . ?
C2 N2 C6 117.3(2) . . ?
C2 N2 Mn 116.33(18) . . ?
C6 N2 Mn 126.33(19) . . ?
C12 N3 C8 117.1(2) . . ?
C12 N3 Mn 127.03(18) . . ?
C8 N3 Mn 115.85(16) . . ?
N1 C1 C2 111.3(2) . . ?
N2 C2 C3 122.3(3) . . ?
N2 C2 C1 116.9(2) . . ?
C3 C2 C1 120.8(3) . . ?
C4 C3 C2 119.4(3) . . ?
C3 C4 C5 119.4(3) . . ?
C6 C5 C4 118.2(3) . . ?
N2 C6 C5 123.4(3) . . ?
N1 C7 C8 113.3(2) . . ?
N3 C8 C9 122.1(2) . . ?
N3 C8 C7 116.9(2) . . ?
C9 C8 C7 120.8(2) . . ?
C10 C9 C8 119.0(3) . . ?
C9 C10 C11 119.8(3) . . ?
C12 C11 C10 118.0(3) . . ?
N3 C12 C11 123.9(3) . . ?
C14B C13 C14A 86.6(7) . . ?
C14B C13 N1 125.4(7) . . ?
C14A C13 N1 119.6(3) . . ?
C33B N21 C21B 114.6(7) . . ?
C33B N21 C21A 143.9(4) . . ?
C21B N21 C21A 53.8(4) . . ?
C33B N21 C27A 57.3(6) . . ?
C21B N21 C27A 145.5(4) . . ?
C21A N21 C27A 110.5(3) . . ?
C33B N21 C33A 55.8(6) . . ?
C21B N21 C33A 60.5(4) . . ?
C21A N21 C33A 109.8(3) . . ?
C27A N21 C33A 109.4(3) . . ?
C33B N21 C27B 113.1(7) . . ?
C21B N21 C27B 105.4(6) . . ?
C21A N21 C27B 53.6(4) . . ?
C27A N21 C27B 59.3(4) . . ?
C33A N21 C27B 139.8(4) . . ?
C33B N21 Mn 110.3(4) . . ?
C21B N21 Mn 106.7(4) . . ?
C21A N21 Mn 105.78(18) . . ?
C27A N21 Mn 107.32(18) . . ?
C33A N21 Mn 113.92(18) . . ?
C27B N21 Mn 106.1(3) . . ?
C26 N22 C22 116.4(3) . . ?
C26 N22 Mn 129.0(2) . . ?
C22 N22 Mn 114.48(19) . . ?
C32 N23 C28 116.7(3) . . ?
C32 N23 Mn 127.6(2) . . ?
C28 N23 Mn 115.4(2) . . ?
N21 C21A C22 109.3(3) . . ?
N21 C21B C22 105.1(5) . . ?
N22 C22 C23 122.3(3) . . ?
N22 C22 C21A 115.0(3) . . ?
C23 C22 C21A 120.9(3) . . ?
N22 C22 C21B 111.2(4) . . ?
C23 C22 C21B 114.9(4) . . ?
C21A C22 C21B 49.2(4) . . ?
C24 C23 C22 119.6(3) . . ?
C23 C24 C25 118.2(4) . . ?
C24 C25 C26 119.3(4) . . ?
N22 C26 C25 124.1(3) . . ?
N21 C27A C28 107.3(3) . . ?
N21 C27B C28 97.9(5) . . ?
N23 C28 C29 122.7(3) . . ?
N23 C28 C27A 116.6(3) . . ?
C29 C28 C27A 119.9(3) . . ?
N23 C28 C27B 104.0(4) . . ?
C29 C28 C27B 115.6(4) . . ?
C27A C28 C27B 54.7(3) . . ?
C30 C29 C28 120.0(3) . . ?
C29 C30 C31 118.1(3) . . ?
C30 C31 C32 119.6(3) . . ?
N23 C32 C31 122.8(3) . . ?
N21 C33A C34A 116.1(4) . . ?
N21 C33B C34B 115.3(11) . . ?
F6A P1 F3B 115.7(7) . . ?
F6A P1 F3A 93.6(5) . . ?
F3B P1 F3A 22.7(9) . . ?
F6A P1 F4B 148.8(6) . . ?
F3B P1 F4B 95.1(7) . . ?
F3A P1 F4B 116.4(7) . . ?
F6A P1 F1 97.5(4) . . ?
F3B P1 F1 86.9(5) . . ?
F3A P1 F1 95.0(4) . . ?
F4B P1 F1 88.6(4) . . ?
F6A P1 F5A 89.7(3) . . ?
F3B P1 F5A 153.4(6) . . ?
F3A P1 F5A 166.4(6) . . ?
F4B P1 F5A 59.1(5) . . ?
F1 P1 F5A 97.7(4) . . ?
F6A P1 F4A 169.5(5) . . ?
F3B P1 F4A 65.8(6) . . ?
F3A P1 F4A 86.5(5) . . ?
F4B P1 F4A 29.9(4) . . ?
F1 P1 F4A 93.0(4) . . ?
F5A P1 F4A 87.8(3) . . ?
F6A P1 F2 81.5(4) . . ?
F3B P1 F2 93.4(5) . . ?
F3A P1 F2 84.9(4) . . ?
F4B P1 F2 92.4(4) . . ?
F1 P1 F2 178.96(18) . . ?
F5A P1 F2 82.6(4) . . ?
F4A P1 F2 88.0(4) . . ?
F6A P1 F6B 30.0(6) . . ?
F3B P1 F6B 89.9(7) . . ?
F3A P1 F6B 70.3(7) . . ?
F4B P1 F6B 168.2(8) . . ?
F1 P1 F6B 81.0(7) . . ?
F5A P1 F6B 116.6(6) . . ?
F4A P1 F6B 155.3(6) . . ?
F2 P1 F6B 98.0(7) . . ?
F6A P1 F5B 61.6(6) . . ?
F3B P1 F5B 163.2(9) . . ?
F3A P1 F5B 152.2(8) . . ?
F4B P1 F5B 90.3(5) . . ?
F1 P1 F5B 77.3(5) . . ?
F5A P1 F5B 37.9(5) . . ?
F4A P1 F5B 120.2(5) . . ?
F2 P1 F5B 102.3(5) . . ?
F6B P1 F5B 82.0(6) . . ?
F3B F3A P1 78(2) . . ?
F3A F3B P1 79(2) . . ?
F3A F3B F4A 131(2) . . ?
P1 F3B F4A 58.3(6) . . ?
F4B F4A P1 73.8(11) . . ?
F4B F4A F3B 128.2(15) . . ?
P1 F4A F3B 55.9(5) . . ?
F4A F4B F5A 133.8(13) . . ?
F4A F4B P1 76.3(9) . . ?
F5A F4B P1 61.0(5) . . ?
F5B F5A F4B 122.4(9) . . ?
F5B F5A P1 76.0(6) . . ?
F4B F5A P1 59.9(3) . . ?
F5A F5B F6A 105.4(9) . . ?
F5A F5B P1 66.1(6) . . ?
F6A F5B P1 53.7(4) . . ?
F6B F6A P1 85.9(13) . . ?
F6B F6A F5B 121.9(18) . . ?
P1 F6A F5B 64.7(5) . . ?
F6A F6B P1 64.1(10) . . ?
F16B P2 F15A 144.9(9) . . ?
F16B P2 F13B 93.1(9) . . ?
F15A P2 F13B 116.2(8) . . ?
F16B P2 F12 78.5(7) . . ?
F15A P2 F12 87.4(4) . . ?
F13B P2 F12 80.5(7) . . ?
F16B P2 F14A 115.0(10) . . ?
F15A P2 F14A 96.7(5) . . ?
F13B P2 F14A 22.4(8) . . ?
F12 P2 F14A 89.9(2) . . ?
F16B P2 F11 101.5(7) . . ?
F15A P2 F11 93.2(4) . . ?
F13B P2 F11 98.6(7) . . ?
F12 P2 F11 179.13(15) . . ?
F14A P2 F11 89.3(2) . . ?
F16B P2 F16A 55.0(8) . . ?
F15A P2 F16A 93.7(4) . . ?
F13B P2 F16A 148.0(7) . . ?
F12 P2 F16A 90.2(2) . . ?
F14A P2 F16A 169.6(4) . . ?
F11 P2 F16A 90.4(2) . . ?
F16B P2 F15B 97.2(8) . . ?
F15A P2 F15B 51.9(7) . . ?
F13B P2 F15B 167.7(10) . . ?
F12 P2 F15B 94.9(3) . . ?
F14A P2 F15B 147.8(9) . . ?
F11 P2 F15B 85.9(3) . . ?
F16A P2 F15B 42.5(6) . . ?
F16B P2 F13A 34.5(10) . . ?
F15A P2 F13A 177.6(4) . . ?
F13B P2 F13A 65.7(8) . . ?
F12 P2 F13A 94.5(3) . . ?
F14A P2 F13A 84.9(3) . . ?
F11 P2 F13A 85.0(3) . . ?
F16A P2 F13A 84.7(3) . . ?
F15B P2 F13A 126.2(9) . . ?
F16B P2 F14B 172.4(8) . . ?
F15A P2 F14B 32.7(5) . . ?
F13B P2 F14B 85.8(8) . . ?
F12 P2 F14B 94.0(3) . . ?
F14A P2 F14B 64.8(5) . . ?
F11 P2 F14B 86.1(3) . . ?
F16A P2 F14B 125.6(5) . . ?
F15B P2 F14B 83.1(8) . . ?
F13A P2 F14B 148.4(5) . . ?
F16B F13A P2 57.7(8) . . ?
F16B F13A F13B 99.4(12) . . ?
P2 F13A F13B 51.0(5) . . ?
F14A F13B P2 93.4(18) . . ?
F14A F13B F13A 141(2) . . ?
P2 F13B F13A 63.3(7) . . ?
F13B F14A P2 64.2(16) . . ?
F13B F14A F14B 122.5(19) . . ?
P2 F14A F14B 62.0(4) . . ?
F15A F14B P2 55.2(8) . . ?
F15A F14B F14A 107.4(11) . . ?
P2 F14B F14A 53.2(4) . . ?
F14B F15A F15B 153.7(15) . . ?
F14B F15A P2 92.1(12) . . ?
F15B F15A P2 70.3(6) . . ?
F16A F15B F15A 124.8(8) . . ?
F16A F15B P2 68.3(7) . . ?
F15A F15B P2 57.8(4) . . ?
F15B F16A F16B 124.1(8) . . ?
F15B F16A P2 69.2(5) . . ?
F16B F16A P2 55.3(4) . . ?
F13A F16B F16A 139.4(14) . . ?
F13A F16B P2 87.8(10) . . ?
F16A F16B P2 69.7(8) . . ?

loop_
_geom_bond_atom_site_label_1
_geom_bond_atom_site_label_2
_geom_bond_distance
_geom_bond_site_symmetry_2
_geom_bond_publ_flag
Mn N3 2.231(2) . ?
Mn N23 2.262(2) . ?
Mn N2 2.280(2) . ?
Mn N22 2.282(2) . ?
Mn N21 2.311(2) . ?
Mn N1 2.3498(19) . ?
N1 C7 1.473(3) . ?
N1 C1 1.475(3) . ?
N1 C13 1.487(4) . ?
N2 C2 1.336(3) . ?
N2 C6 1.348(3) . ?
N3 C12 1.336(3) . ?
N3 C8 1.338(3) . ?
C1 C2 1.496(4) . ?
C2 C3 1.379(4) . ?
C3 C4 1.366(4) . ?
C4 C5 1.372(5) . ?
C5 C6 1.371(4) . ?
C7 C8 1.506(3) . ?
C8 C9 1.374(4) . ?
C9 C10 1.358(4) . ?
C10 C11 1.365(4) . ?
C11 C12 1.357(4) . ?
C13 C14B 1.209(12) . ?
C13 C14A 1.476(5) . ?
N21 C33B 1.435(10) . ?
N21 C21B 1.456(9) . ?
N21 C21A 1.472(4) . ?
N21 C27A 1.475(4) . ?
N21 C33A 1.504(4) . ?
N21 C27B 1.549(9) . ?
N22 C26 1.315(4) . ?
N22 C22 1.315(3) . ?
N23 C32 1.335(3) . ?
N23 C28 1.337(4) . ?
C21A C22 1.538(5) . ?
C21B C22 1.633(9) . ?
C22 C23 1.393(4) . ?
C23 C24 1.335(5) . ?
C24 C25 1.349(5) . ?
C25 C26 1.358(5) . ?
C27A C28 1.560(5) . ?
C27B C28 1.690(11) . ?
C28 C29 1.371(4) . ?
C29 C30 1.351(5) . ?
C30 C31 1.366(5) . ?
C31 C32 1.372(4) . ?
C33A C34A 1.541(8) . ?
C33B C34B 1.51(2) . ?
P1 F6A 1.489(8) . ?
P1 F3B 1.534(13) . ?
P1 F3A 1.537(9) . ?
P1 F4B 1.558(9) . ?
P1 F1 1.571(3) . ?
P1 F5A 1.575(5) . ?
P1 F4A 1.576(8) . ?
P1 F2 1.595(2) . ?
P1 F6B 1.650(10) . ?
P1 F5B 1.672(9) . ?
F3A F3B 0.60(2) . ?
F3B F4A 1.690(17) . ?
F4A F4B 0.810(11) . ?
F4B F5A 1.544(15) . ?
F5A F5B 1.057(15) . ?
F5B F6A 1.626(14) . ?
F6A F6B 0.827(19) . ?
P2 F16B 1.391(11) . ?
P2 F15A 1.436(6) . ?
P2 F13B 1.429(13) . ?
P2 F12 1.565(2) . ?
P2 F14A 1.585(6) . ?
P2 F11 1.5722(19) . ?
P2 F16A 1.587(5) . ?
P2 F15B 1.597(9) . ?
P2 F13A 1.644(5) . ?
P2 F14B 1.747(11) . ?
F13A F16B 0.93(2) . ?
F13A F13B 1.68(2) . ?
F13B F14A 0.61(2) . ?
F14A F14B 1.790(15) . ?
F14B F15A 0.944(11) . ?
F15A F15B 1.336(14) . ?
F15B F16A 1.154(17) . ?
F16A F16B 1.39(2) . ?
